data_1532737
loop_
_publ_author_name
'Leoni, S.'
'Carrillo-Cabrera, W.'
'Schnelle, W.'
'Grin', Yu.'

_publ_section_title
;
 Ba Al2 Ge2 : synthesis, crystal structure, magnetic and electronic
 properties, chemical bonding and atomistic model of the alpha - beta
 phase transition
;
_journal_name_full 'Solid State Sciences'
_journal_page_first 139
_journal_page_last 148
_journal_volume 5
_journal_year 2003
_chemical_formula_sum 'Al2 Ba Ge2'
_chemical_name_systematic 'Ba (Al2 Ge2)'
_space_group_IT_number 62
_symmetry_space_group_name_Hall '-P 2ac 2n'
_symmetry_space_group_name_H-M 'P n m a'
_cell_angle_alpha 90
_cell_angle_beta 90
_cell_angle_gamma 90
_cell_formula_units_Z 4
_cell_length_a 10.2105
_cell_length_b 4.2755
_cell_length_c 10.987
_cell_volume 479.637
_citation_journal_id_ASTM SSSCFJ
_cod_data_source_file Leoni_SSSCFJ_2003_969.cif
_cod_data_source_block Al2Ba1Ge2
_cod_original_cell_volume 479.6374
_cod_original_formula_sum 'Al2 Ba1 Ge2'
_cod_database_code 1532737

loop_
_symmetry_equiv_pos_as_xyz
x,y,z
-x+1/2,-y,z+1/2
x+1/2,-y+1/2,-z+1/2
-x,y+1/2,-z
-x,-y,-z
x-1/2,y,-z-1/2
-x-1/2,y-1/2,z-1/2
x,-y-1/2,z

loop_
_atom_site_label
_atom_site_type_symbol
_atom_site_fract_x
_atom_site_fract_y
_atom_site_fract_z
_atom_site_occupancy
_atom_site_U_iso_or_equiv
Al2 Al 0.1028 0.25 0.5468 1 0.0
Ba1 Ba 0.2481 0.25 0.82567 1 0.0
Ge1 Ge 0.4761 0.25 0.1569 1 0.0
Ge2 Ge 0.355 0.25 0.5396 1 0.0
Al1 Al 0.044 0.25 0.1176 1 0.0
